data_1515872
loop_
_publ_author_name
'Woodmansee, David H.'
'M\"uller, Marc-Andr\'e'
'Neuburger, Marcus'
'Pfaltz, Andreas'

_publ_section_title
;
 Chiral pyridyl phosphinites with large aryl substituents as efficient
 ligands for the asymmetric iridium-catalyzed hydrogenation of difficult
 substrates
;
_journal_issue 1
_journal_name_full 'Chemical Science'
_journal_page_first 72
_journal_paper_doi 10.1039/c0sc00223b
_journal_volume 1
_journal_year 2010
_chemical_formula_moiety 'C32 H12 B F24, C16 H24 Ir'
_chemical_formula_sum 'C48 H36 B F24 Ir'
_chemical_formula_weight 1271.80
_space_group_IT_number 14
_symmetry_cell_setting monoclinic
_symmetry_space_group_name_Hall '-P 2ybc'
_symmetry_space_group_name_H-M 'P 1 21/c 1'
_atom_sites_solution_hydrogens geom
_atom_sites_solution_primary direct
_audit_creation_date 08-03-13
_audit_creation_method CRYSTALS_ver_12.84
_cell_angle_alpha 90
_cell_angle_beta 98.362(2)
_cell_angle_gamma 90
_cell_formula_units_Z 4
_cell_length_a 13.2952(5)
_cell_length_b 18.3006(6)
_cell_length_c 19.3162(6)
_cell_measurement_reflns_used 0
_cell_measurement_temperature 173
_cell_measurement_theta_max 0
_cell_measurement_theta_min 0
_cell_volume 4649.9(3)
_computing_cell_refinement 'DENZO/SCALEPACK (Otwinowski & Minor, 1997)'
_computing_data_collection 'COLLECT (Nonius, 1997-2001).'
_computing_data_reduction 'DENZO/SCALEPACK (Otwinowski & Minor, 1997)'
_computing_molecular_graphics 'CAMERON (Watkin et al., 1996)'
_computing_publication_material 'CRYSTALS (Betteridge et al., 2003)'
_computing_structure_refinement 'CRYSTALS (Betteridge et al., 2003)'
_computing_structure_solution 'SIR92 (Altomare et al., 1994)'
_diffrn_ambient_temperature 173
_diffrn_measured_fraction_theta_full 0.995
_diffrn_measured_fraction_theta_max 0.930
_diffrn_measurement_device_type 'Nonius KappaCCD'
_diffrn_measurement_method \w/2\q
_diffrn_radiation_monochromator graphite
_diffrn_radiation_type 'Mo K\a'
_diffrn_radiation_wavelength 0.71073
_diffrn_reflns_av_R_equivalents 0.051
_diffrn_reflns_limit_h_max 21
_diffrn_reflns_limit_h_min -22
_diffrn_reflns_limit_k_max 28
_diffrn_reflns_limit_k_min -30
_diffrn_reflns_limit_l_max 32
_diffrn_reflns_limit_l_min -31
_diffrn_reflns_number 96706
_diffrn_reflns_theta_full 34.442
_diffrn_reflns_theta_max 36.641
_diffrn_reflns_theta_min 2.226
_diffrn_standards_number 0
_exptl_absorpt_coefficient_mu 3.004
_exptl_absorpt_correction_T_max 0.94
_exptl_absorpt_correction_T_min 0.86
_exptl_absorpt_correction_type multi-scan
_exptl_absorpt_process_details 'DENZO/SCALEPACK (Otwinowski & Minor, 1997)'
_exptl_crystal_colour res
_exptl_crystal_density_diffrn 1.817
_exptl_crystal_density_method 'not measured'
_exptl_crystal_description needle
_exptl_crystal_F_000 2488
_exptl_crystal_size_max 0.42
_exptl_crystal_size_mid 0.05
_exptl_crystal_size_min 0.02
_refine_diff_density_max 3.81
_refine_diff_density_min -1.79
_refine_ls_extinction_method None
_refine_ls_goodness_of_fit_ref 1.3459
_refine_ls_hydrogen_treatment constr
_refine_ls_matrix_type full
_refine_ls_number_parameters 694
_refine_ls_number_reflns 11460
_refine_ls_number_restraints 432
_refine_ls_R_factor_all 0.0884
_refine_ls_R_factor_gt 0.0424
_refine_ls_shift/su_max 0.010890
_refine_ls_structure_factor_coef F
_refine_ls_weighting_details
;
Method, part 1, Chebychev polynomial, (Watkin, 1994, Prince, 1982)
[weight] = 1.0/[A~0~*T~0~(x)+A~1~*T~1~(x) ... +A~n-1~]*T~n-1~(x)]
where A~i~ are the Chebychev coefficients listed below and x= Fcalc/Fmax
Method = Robust Weighting (Prince, 1982)
W = [weight] * [1-(deltaF/6*sigmaF)^2^]^2^
A~i~ are:
0.979 -0.633E-01 0.556
;
_refine_ls_weighting_scheme calc
_refine_ls_wR_factor_all 0.0718
_refine_ls_wR_factor_gt 0.0447
_refine_ls_wR_factor_ref 0.0447
_reflns_limit_h_max 22
_reflns_limit_h_min -22
_reflns_limit_k_max 30
_reflns_limit_k_min 0
_reflns_limit_l_max 32
_reflns_limit_l_min 0
_reflns_number_gt 11460
_reflns_number_total 21462
_reflns_threshold_expression I>3.0\s(I)
_oxford_diffrn_Wilson_B_factor 0.00
_oxford_diffrn_Wilson_scale 0.00
_oxford_refine_ls_scale 0.2244(2)
_oxford_structure_analysis_title 'dw101_173k_0m in P2(1)/c'
_cod_data_source_file c0sc00223b.txt
_cod_data_source_block 17
_cod_depositor_comments
;
The following automatic conversions were performed:

'_symmetry_cell_setting' value 'Monoclinic' changed to 'monoclinic'
according to
/usr/data/users/saulius/automatic-downloads/retrospective/RSC/lib/dictionaries/cif_core.dic
dictionary named 'cif_core.dic' version 2.4.2 from 2011-04-26.

Automatic conversion script
Id: cif_fix_values 2281 2013-09-26 08:29:07Z andrius 
;
_cod_original_sg_symbol_H-M 'P 21/c '
_cod_original_formula_sum 'C48 H36 B1 F24 Ir1'
_cod_database_code 1515872

loop_
_symmetry_equiv_pos_as_xyz
x,y,z
-x,-y,-z
-x,y+1/2,-z+1/2
x,-y+1/2,z+1/2

loop_
_atom_site_label
_atom_site_type_symbol
_atom_site_fract_x
_atom_site_fract_y
_atom_site_fract_z
_atom_site_U_iso_or_equiv
_atom_site_occupancy
_atom_site_adp_type
_atom_site_refinement_flags_posn
_atom_site_refinement_flags_adp
Ir1 Ir 0.229599(14) 0.420208(10) 0.217243(8) 0.0278 1.0000 Uani . .
C1 C 0.1339(4) 0.4495(3) 0.2966(3) 0.0379 1.0000 Uani . .
C2 C 0.1822(4) 0.3849(3) 0.3182(3) 0.0415 1.0000 Uani . .
C3 C 0.1365(5) 0.3095(4) 0.3123(3) 0.0487 1.0000 Uani . .
C4 C 0.1557(5) 0.2686(3) 0.2460(3) 0.0470 1.0000 Uani . .
C5 C 0.1495(4) 0.3178(3) 0.1826(3) 0.0407 1.0000 Uani . .
C6 C 0.0828(4) 0.3760(3) 0.1663(3) 0.0403 1.0000 Uani . .
C7 C -0.0048(4) 0.3965(4) 0.2056(3) 0.0492 1.0000 Uani . .
C8 C 0.0254(4) 0.4560(4) 0.2617(3) 0.0504 1.0000 Uani . .
C9 C 0.3555(4) 0.4783(3) 0.2833(3) 0.0369 1.0000 Uani . .
C10 C 0.3181(4) 0.5239(3) 0.2288(3) 0.0375 1.0000 Uani . .
C11 C 0.3685(5) 0.5406(3) 0.1650(3) 0.0457 1.0000 Uani . .
C12 C 0.3288(6) 0.4913(3) 0.1027(3) 0.0493 1.0000 Uani . .
C13 C 0.3050(5) 0.4151(3) 0.1234(3) 0.0431 1.0000 Uani . .
C14 C 0.3617(4) 0.3730(3) 0.1742(3) 0.0420 1.0000 Uani . .
C15 C 0.4610(4) 0.3959(4) 0.2156(4) 0.0503 1.0000 Uani . .
C16 C 0.4492(4) 0.4304(4) 0.2864(3) 0.0462 1.0000 Uani . .
C51 C 0.7242(3) 0.3568(2) 0.37360(17) 0.0186 1.0000 Uani . .
C52 C 0.7384(3) 0.4035(2) 0.31825(18) 0.0203 1.0000 Uani . .
C53 C 0.7300(3) 0.4791(2) 0.32381(19) 0.0215 1.0000 Uani . .
C54 C 0.7069(3) 0.5113(2) 0.38486(19) 0.0214 1.0000 Uani . .
C55 C 0.6908(3) 0.4661(2) 0.43939(18) 0.0200 1.0000 Uani . .
C56 C 0.6992(3) 0.3906(2) 0.43369(18) 0.0207 1.0000 Uani . .
C57 C 0.7410(4) 0.5277(2) 0.2628(2) 0.0323 1.0000 Uani D U
C58 C 0.6675(3) 0.4966(2) 0.5067(2) 0.0285 1.0000 Uani D U
C61 C 0.7227(3) 0.23701(19) 0.29253(18) 0.0183 1.0000 Uani . .
C62 C 0.6243(3) 0.2195(2) 0.25972(19) 0.0215 1.0000 Uani . .
C63 C 0.6047(3) 0.1955(2) 0.1910(2) 0.0240 1.0000 Uani . .
C64 C 0.6828(4) 0.1868(2) 0.1513(2) 0.0281 1.0000 Uani . .
C65 C 0.7798(3) 0.2033(2) 0.1823(2) 0.0269 1.0000 Uani . .
C66 C 0.7993(3) 0.2287(2) 0.25128(19) 0.0230 1.0000 Uani . .
C67 C 0.4992(4) 0.1752(3) 0.1595(2) 0.0387 1.0000 Uani D U
C68 C 0.8668(4) 0.1926(3) 0.1424(2) 0.0496 1.0000 Uani D U
C71 C 0.8647(3) 0.2535(2) 0.40633(17) 0.0194 1.0000 Uani . .
C72 C 0.9075(3) 0.1838(2) 0.4016(2) 0.0242 1.0000 Uani . .
C73 C 1.0062(3) 0.1676(3) 0.4326(2) 0.0288 1.0000 Uani . .
C74 C 1.0666(3) 0.2206(3) 0.4691(2) 0.0308 1.0000 Uani . .
C75 C 1.0262(3) 0.2896(3) 0.4741(2) 0.0271 1.0000 Uani . .
C76 C 0.9274(3) 0.3057(2) 0.44334(19) 0.0233 1.0000 Uani . .
C77 C 1.0491(4) 0.0934(3) 0.4242(3) 0.0470 1.0000 Uani D U
C78 C 1.0903(4) 0.3472(3) 0.5131(3) 0.0447 1.0000 Uani D U
C81 C 0.6707(3) 0.2281(2) 0.42270(18) 0.0184 1.0000 Uani . .
C82 C 0.7052(3) 0.1782(2) 0.47575(19) 0.0215 1.0000 Uani . .
C83 C 0.6388(3) 0.1429(2) 0.5144(2) 0.0249 1.0000 Uani . .
C84 C 0.5354(3) 0.1554(3) 0.5019(2) 0.0287 1.0000 Uani . .
C85 C 0.4997(3) 0.2059(2) 0.4509(2) 0.0260 1.0000 Uani . .
C86 C 0.5655(3) 0.2423(2) 0.41335(19) 0.0221 1.0000 Uani . .
C87 C 0.6794(4) 0.0924(3) 0.5730(2) 0.0369 1.0000 Uani D U
C88 C 0.3888(4) 0.2208(3) 0.4345(3) 0.0452 1.0000 Uani D U
B1 B 0.7455(3) 0.2685(2) 0.3735(2) 0.0183 1.0000 Uani . .
F1 F 0.6506(3) 0.5441(2) 0.22588(19) 0.0594 1.0000 Uani D U
F2 F 0.7843(4) 0.59076(18) 0.28188(19) 0.0687 1.0000 Uani D U
F3 F 0.7928(3) 0.49703(17) 0.21684(16) 0.0432 1.0000 Uani D U
F4 F 0.7478(3) 0.4932(2) 0.55694(15) 0.0508 1.0000 Uani D U
F5 F 0.6392(3) 0.56634(15) 0.50292(16) 0.0421 1.0000 Uani D U
F6 F 0.5945(3) 0.45944(18) 0.53222(17) 0.0490 1.0000 Uani D U
F7 F 0.4288(2) 0.1908(3) 0.1992(2) 0.0615 1.0000 Uani D U
F8 F 0.4693(3) 0.2086(4) 0.1003(2) 0.0955 1.0000 Uani D U
F9 F 0.4895(3) 0.1046(2) 0.1467(3) 0.0819 1.0000 Uani D U
F10 F 0.9059(4) 0.2544(3) 0.1246(3) 0.0909 1.0000 Uani D U
F11 F 0.8433(3) 0.1560(3) 0.08399(19) 0.0701 1.0000 Uani D U
F12 F 0.9444(3) 0.1579(4) 0.1797(2) 0.0912 1.0000 Uani D U
F13 F 1.1002(4) 0.0898(3) 0.3712(3) 0.0909 1.0000 Uani D U
F14 F 1.1127(4) 0.0723(3) 0.4796(3) 0.0909 1.0000 Uani D U
F15 F 0.9799(4) 0.0416(2) 0.4113(3) 0.0835 1.0000 Uani D U
F16 F 1.0471(7) 0.3836(6) 0.5586(6) 0.0697 0.4500 Uani D U
F17 F 1.1778(7) 0.3218(6) 0.5475(7) 0.0807 0.4500 Uani D U
F18 F 1.1182(9) 0.3973(6) 0.4709(4) 0.0728 0.4500 Uani D U
F19 F 0.7709(3) 0.0668(2) 0.5677(2) 0.0598 1.0000 Uani D U
F20 F 0.6206(3) 0.0343(2) 0.5764(2) 0.0644 1.0000 Uani D U
F21 F 0.6848(4) 0.1239(2) 0.63497(16) 0.0642 1.0000 Uani D U
F22 F 0.3483(3) 0.1926(3) 0.3748(3) 0.0944 1.0000 Uani D U
F23 F 0.3672(3) 0.2912(2) 0.4292(3) 0.0801 1.0000 Uani D U
F24 F 0.3361(3) 0.1964(3) 0.4821(3) 0.0908 1.0000 Uani D U
F66 F 1.1021(7) 0.3368(5) 0.5816(3) 0.0700 0.5500 Uani D U
F67 F 1.1823(5) 0.3503(5) 0.4965(5) 0.0686 0.5500 Uani D U
F68 F 1.0524(6) 0.4140(4) 0.5036(6) 0.0792 0.5500 Uani D U
H11 H 0.1599 0.4929 0.3250 0.0510 1.0000 Uiso R .
H21 H 0.2374 0.3911 0.3587 0.0537 1.0000 Uiso R .
H31 H 0.1665 0.2814 0.3542 0.0592 1.0000 Uiso R .
H32 H 0.0626 0.3133 0.3113 0.0590 1.0000 Uiso R .
H41 H 0.2235 0.2472 0.2534 0.0577 1.0000 Uiso R .
H42 H 0.1050 0.2294 0.2355 0.0578 1.0000 Uiso R .
H51 H 0.1725 0.2943 0.1416 0.0510 1.0000 Uiso R .
H61 H 0.0702 0.3899 0.1167 0.0497 1.0000 Uiso R .
H71 H -0.0581 0.4171 0.1713 0.0598 1.0000 Uiso R .
H72 H -0.0309 0.3532 0.2271 0.0601 1.0000 Uiso R .
H81 H 0.0164 0.5039 0.2396 0.0660 1.0000 Uiso R .
H82 H -0.0180 0.4522 0.2977 0.0660 1.0000 Uiso R .
H91 H 0.3369 0.4921 0.3288 0.0458 1.0000 Uiso R .
H101 H 0.2747 0.5640 0.2426 0.0474 1.0000 Uiso R .
H111 H 0.3534 0.5913 0.1510 0.0572 1.0000 Uiso R .
H112 H 0.4423 0.5354 0.1771 0.0572 1.0000 Uiso R .
H121 H 0.3772 0.4899 0.0708 0.0632 1.0000 Uiso R .
H122 H 0.2640 0.5133 0.0798 0.0630 1.0000 Uiso R .
H131 H 0.2651 0.3873 0.0863 0.0551 1.0000 Uiso R .
H141 H 0.3547 0.3201 0.1681 0.0552 1.0000 Uiso R .
H151 H 0.4957 0.4295 0.1884 0.0610 1.0000 Uiso R .
H152 H 0.5018 0.3521 0.2252 0.0611 1.0000 Uiso R .
H161 H 0.5087 0.4592 0.3033 0.0582 1.0000 Uiso R .
H162 H 0.4425 0.3903 0.3186 0.0580 1.0000 Uiso R .
H521 H 0.7548 0.3831 0.2767 0.0250 1.0000 Uiso R .
H541 H 0.7022 0.5615 0.3890 0.0257 1.0000 Uiso R .
H561 H 0.6873 0.3615 0.4710 0.0248 1.0000 Uiso R .
H621 H 0.5698 0.2237 0.2843 0.0259 1.0000 Uiso R .
H641 H 0.6716 0.1706 0.1055 0.0340 1.0000 Uiso R .
H661 H 0.8664 0.2408 0.2702 0.0278 1.0000 Uiso R .
H721 H 0.8695 0.1468 0.3774 0.0301 1.0000 Uiso R .
H741 H 1.1333 0.2105 0.4894 0.0368 1.0000 Uiso R .
H761 H 0.9012 0.3523 0.4468 0.0279 1.0000 Uiso R .
H821 H 0.7762 0.1688 0.4858 0.0271 1.0000 Uiso R .
H841 H 0.4913 0.1307 0.5268 0.0343 1.0000 Uiso R .
H861 H 0.5401 0.2775 0.3814 0.0272 1.0000 Uiso R .

loop_
_atom_site_aniso_label
_atom_site_aniso_U_11
_atom_site_aniso_U_22
_atom_site_aniso_U_33
_atom_site_aniso_U_23
_atom_site_aniso_U_13
_atom_site_aniso_U_12
Ir1 0.03082(7) 0.03030(7) 0.02190(6) -0.00487(8) 0.00225(4) -0.00136(8)
C1 0.030(2) 0.055(3) 0.028(2) -0.004(2) 0.0001(17) 0.008(2)
C2 0.045(3) 0.052(3) 0.027(2) 0.003(2) 0.0063(19) 0.006(2)
C3 0.040(3) 0.060(4) 0.046(3) 0.018(3) 0.005(2) -0.002(3)
C4 0.048(3) 0.034(3) 0.057(3) 0.007(2) -0.002(3) -0.008(2)
C5 0.048(3) 0.034(2) 0.038(2) -0.008(2) 0.001(2) -0.011(2)
C6 0.043(3) 0.041(3) 0.033(2) -0.0032(19) -0.0088(19) -0.008(2)
C7 0.034(3) 0.058(3) 0.052(3) -0.003(3) -0.008(2) 0.002(2)
C8 0.035(3) 0.065(4) 0.049(3) -0.010(3) 0.000(2) 0.008(3)
C9 0.035(2) 0.044(3) 0.030(2) -0.0033(19) -0.0004(18) -0.010(2)
C10 0.047(3) 0.027(2) 0.038(2) -0.0082(18) 0.001(2) -0.0024(19)
C11 0.060(4) 0.033(3) 0.045(3) 0.008(2) 0.010(3) -0.006(2)
C12 0.072(4) 0.045(3) 0.034(2) 0.003(2) 0.016(3) -0.005(3)
C13 0.060(3) 0.043(3) 0.030(2) -0.011(2) 0.020(2) -0.005(3)
C14 0.044(3) 0.032(2) 0.052(3) -0.004(2) 0.012(2) 0.006(2)
C15 0.036(3) 0.041(3) 0.075(4) 0.005(3) 0.013(3) 0.011(2)
C16 0.030(2) 0.054(4) 0.050(3) 0.008(3) -0.008(2) -0.005(2)
C51 0.0204(15) 0.0196(15) 0.0149(13) -0.0013(11) -0.0001(11) -0.0012(12)
C52 0.0250(16) 0.0192(16) 0.0165(13) -0.0003(11) 0.0028(12) -0.0015(12)
C53 0.0256(17) 0.0196(16) 0.0184(14) 0.0004(12) 0.0004(12) -0.0036(13)
C54 0.0233(16) 0.0190(16) 0.0210(15) 0.0004(12) 0.0003(13) -0.0014(13)
C55 0.0235(16) 0.0195(16) 0.0162(13) -0.0024(12) 0.0000(12) -0.0005(13)
C56 0.0256(17) 0.0198(16) 0.0164(14) 0.0004(12) 0.0014(12) 0.0000(13)
C57 0.050(2) 0.0242(18) 0.0243(17) 0.0032(14) 0.0087(16) -0.0045(17)
C58 0.039(2) 0.0253(17) 0.0227(16) -0.0050(14) 0.0083(14) 0.0005(15)
C61 0.0218(15) 0.0154(14) 0.0166(13) -0.0014(11) -0.0012(12) -0.0050(12)
C62 0.0218(16) 0.0225(17) 0.0198(14) -0.0022(12) 0.0012(12) -0.0003(13)
C63 0.0253(17) 0.0243(18) 0.0205(15) -0.0015(13) -0.0026(13) -0.0041(14)
C64 0.036(2) 0.030(2) 0.0170(14) -0.0068(14) 0.0003(14) -0.0072(17)
C65 0.0288(19) 0.034(2) 0.0185(15) -0.0058(14) 0.0053(14) -0.0066(16)
C66 0.0236(17) 0.0278(18) 0.0178(14) -0.0050(13) 0.0033(13) -0.0052(14)
C67 0.0272(19) 0.051(3) 0.035(2) -0.0052(19) -0.0045(16) -0.0038(19)
C68 0.038(2) 0.086(4) 0.028(2) -0.023(2) 0.0150(17) -0.022(2)
C71 0.0180(14) 0.0242(16) 0.0161(13) -0.0002(12) 0.0031(11) -0.0005(12)
C72 0.0230(17) 0.0279(19) 0.0219(16) -0.0019(14) 0.0037(13) 0.0004(14)
C73 0.0273(19) 0.036(2) 0.0234(16) 0.0007(15) 0.0043(14) 0.0083(16)
C74 0.0183(16) 0.049(3) 0.0251(17) -0.0018(17) 0.0026(14) 0.0010(17)
C75 0.0187(16) 0.039(2) 0.0239(16) -0.0025(15) 0.0024(13) -0.0071(15)
C76 0.0239(17) 0.0264(18) 0.0202(15) -0.0017(13) 0.0055(13) -0.0027(14)
C77 0.044(2) 0.044(3) 0.052(3) -0.006(2) 0.002(2) 0.0216(19)
C78 0.032(2) 0.056(3) 0.046(2) -0.015(2) 0.0055(18) -0.0183(19)
C81 0.0185(14) 0.0192(15) 0.0172(13) -0.0005(11) 0.0015(11) 0.0023(12)
C82 0.0233(16) 0.0215(16) 0.0197(14) 0.0017(12) 0.0027(12) 0.0032(13)
C83 0.0310(19) 0.0232(17) 0.0212(15) 0.0046(13) 0.0059(14) 0.0034(15)
C84 0.0270(19) 0.032(2) 0.0282(18) 0.0054(16) 0.0090(15) 0.0005(16)
C85 0.0226(17) 0.0291(19) 0.0268(17) 0.0015(15) 0.0051(14) 0.0019(14)
C86 0.0227(16) 0.0229(17) 0.0203(14) 0.0015(12) 0.0023(12) 0.0033(13)
C87 0.046(2) 0.037(2) 0.0293(18) 0.0133(16) 0.0111(17) 0.0086(18)
C88 0.0208(18) 0.062(3) 0.054(3) 0.008(2) 0.0085(18) 0.005(2)
B1 0.0201(16) 0.0167(16) 0.0183(15) -0.0009(12) 0.0038(13) 0.0012(13)
F1 0.060(2) 0.073(2) 0.0461(18) 0.0340(17) 0.0104(15) 0.0205(17)
F2 0.130(3) 0.0342(16) 0.0432(17) 0.0017(14) 0.0165(19) -0.042(2)
F3 0.0585(18) 0.0402(15) 0.0363(14) 0.0100(12) 0.0254(13) 0.0014(14)
F4 0.0601(19) 0.065(2) 0.0238(12) -0.0146(13) -0.0062(12) 0.0098(16)
F5 0.0632(19) 0.0277(14) 0.0385(14) -0.0076(11) 0.0174(14) 0.0074(12)
F6 0.066(2) 0.0427(16) 0.0462(17) -0.0106(14) 0.0342(15) -0.0119(15)
F7 0.0274(14) 0.091(3) 0.065(2) -0.023(2) 0.0017(14) -0.0069(16)
F8 0.058(2) 0.152(4) 0.066(2) 0.046(3) -0.0260(19) -0.030(3)
F9 0.0420(19) 0.066(2) 0.131(4) -0.043(2) -0.010(2) -0.0114(18)
F10 0.088(3) 0.100(3) 0.100(3) -0.033(2) 0.064(2) -0.048(2)
F11 0.053(2) 0.118(3) 0.0445(17) -0.046(2) 0.0249(15) -0.027(2)
F12 0.055(2) 0.168(4) 0.055(2) -0.013(3) 0.0204(17) 0.027(3)
F13 0.114(3) 0.077(3) 0.093(3) -0.012(2) 0.051(3) 0.037(2)
F14 0.105(3) 0.071(3) 0.082(3) -0.010(2) -0.034(2) 0.054(2)
F15 0.074(3) 0.039(2) 0.133(4) -0.010(2) -0.003(2) 0.0168(17)
F16 0.058(4) 0.086(5) 0.069(4) -0.052(4) 0.021(3) -0.039(3)
F17 0.058(4) 0.077(5) 0.094(5) -0.020(4) -0.032(4) -0.016(4)
F18 0.084(5) 0.074(5) 0.060(4) -0.008(3) 0.008(4) -0.051(4)
F19 0.0576(19) 0.071(2) 0.0533(18) 0.0349(17) 0.0164(16) 0.0306(17)
F20 0.077(2) 0.0495(19) 0.064(2) 0.0323(17) 0.0014(19) -0.0081(18)
F21 0.104(3) 0.060(2) 0.0268(14) 0.0079(14) 0.0040(17) 0.022(2)
F22 0.043(2) 0.135(4) 0.096(3) -0.041(3) -0.020(2) 0.020(2)
F23 0.0380(18) 0.069(2) 0.132(4) 0.009(2) 0.008(2) 0.0213(18)
F24 0.0314(17) 0.139(4) 0.107(3) 0.053(3) 0.0264(19) 0.010(2)
F66 0.085(4) 0.079(4) 0.043(3) -0.016(3) -0.001(3) -0.039(4)
F67 0.039(3) 0.086(4) 0.085(4) -0.034(4) 0.021(3) -0.034(3)
F68 0.061(4) 0.055(3) 0.108(5) -0.020(3) -0.031(4) -0.014(3)

loop_
_atom_type_symbol
_atom_type_scat_dispersion_real
_atom_type_scat_dispersion_imag
_atom_type_scat_Cromer_Mann_a1
_atom_type_scat_Cromer_Mann_b1
_atom_type_scat_Cromer_Mann_a2
_atom_type_scat_Cromer_Mann_b2
_atom_type_scat_Cromer_Mann_a3
_atom_type_scat_Cromer_Mann_b3
_atom_type_scat_Cromer_Mann_a4
_atom_type_scat_Cromer_Mann_b4
_atom_type_scat_Cromer_Mann_c
_atom_type_scat_source
C 0.0033 0.0016 2.3100 20.8439 1.0200 10.2075 1.5886 0.5687 0.8650 51.6512 0.2156 'International Tables Vol C 4.2.6.8 and 6.1.1.4'
H 0.0000 0.0000 0.4930 10.5109 0.3229 26.1257 0.1402 3.1424 0.0408 57.7998 0.0030 'International Tables Vol C 4.2.6.8 and 6.1.1.4'
B 0.0013 0.0007 2.0545 23.2185 1.3326 1.0210 1.0979 60.3498 0.7068 0.1403 -0.1932 'International Tables Vol C 4.2.6.8 and 6.1.1.4'
F 0.0171 0.0103 3.5392 10.2825 2.6412 4.2944 1.5170 0.2615 1.0243 26.1476 0.2776 'International Tables Vol C 4.2.6.8 and 6.1.1.4'
Ir -1.4442 7.9887 27.3049 1.5928 16.7296 8.8655 15.6115 0.4179 5.8338 45.0011 11.4722 'International Tables Vol C 4.2.6.8 and 6.1.1.4'

loop_
_geom_angle_atom_site_label_1
_geom_angle_atom_site_label_2
_geom_angle_atom_site_label_3
_geom_angle
_geom_angle_publ_flag
C1 Ir1 C2 36.3(2) yes
C1 Ir1 C5 96.6(2) yes
C2 Ir1 C5 80.5(2) yes
C1 Ir1 C6 80.6(2) yes
C2 Ir1 C6 86.6(2) yes
C5 Ir1 C6 36.7(2) yes
C1 Ir1 C9 86.98(19) yes
C2 Ir1 C9 85.5(2) yes
C5 Ir1 C9 150.3(2) yes
C6 Ir1 C9 167.1(2) yes
C1 Ir1 C10 94.2(2) yes
C2 Ir1 C10 111.8(2) yes
C5 Ir1 C10 167.7(2) yes
C6 Ir1 C10 141.0(2) yes
C9 Ir1 C10 36.09(19) yes
C1 Ir1 C13 165.1(2) yes
C2 Ir1 C13 158.4(2) yes
C5 Ir1 C13 88.4(2) yes
C6 Ir1 C13 95.5(2) yes
C9 Ir1 C13 95.6(2) yes
C1 Ir1 C14 157.6(2) yes
C2 Ir1 C14 123.6(2) yes
C5 Ir1 C14 85.9(2) yes
C6 Ir1 C14 112.7(2) yes
C9 Ir1 C14 80.2(2) yes
C10 Ir1 C13 79.7(2) yes
C10 Ir1 C14 86.3(2) yes
C13 Ir1 C14 36.4(2) yes
Ir1 C1 C2 73.2(3) yes
Ir1 C1 C8 108.7(3) yes
C2 C1 C8 125.2(6) yes
Ir1 C1 H11 112.8 no
C2 C1 H11 114.0 no
C8 C1 H11 114.6 no
Ir1 C2 C1 70.5(3) yes
Ir1 C2 C3 111.1(4) yes
C1 C2 C3 126.6(5) yes
Ir1 C2 H21 112.5 no
C1 C2 H21 113.4 no
C3 C2 H21 114.0 no
C2 C3 C4 113.3(5) yes
C2 C3 H31 107.6 no
C4 C3 H31 109.3 no
C2 C3 H32 109.2 no
C4 C3 H32 107.9 no
H31 C3 H32 109.5 no
C3 C4 C5 112.8(5) yes
C3 C4 H41 109.8 no
C5 C4 H41 107.3 no
C3 C4 H42 109.6 no
C5 C4 H42 108.1 no
H41 C4 H42 109.1 no
C4 C5 Ir1 107.0(3) yes
C4 C5 C6 126.6(5) yes
Ir1 C5 C6 71.5(3) yes
C4 C5 H51 113.7 no
Ir1 C5 H51 114.9 no
C6 C5 H51 114.4 no
Ir1 C6 C5 71.7(3) yes
Ir1 C6 C7 112.2(3) yes
C5 C6 C7 125.6(5) yes
Ir1 C6 H61 110.8 no
C5 C6 H61 115.6 no
C7 C6 H61 112.8 no
C6 C7 C8 112.4(5) yes
C6 C7 H71 106.8 no
C8 C7 H71 107.1 no
C6 C7 H72 110.8 no
C8 C7 H72 110.1 no
H71 C7 H72 109.5 no
C7 C8 C1 113.1(5) yes
C7 C8 H81 108.8 no
C1 C8 H81 108.4 no
C7 C8 H82 109.3 no
C1 C8 H82 107.8 no
H81 C8 H82 109.3 no
Ir1 C9 C10 72.1(3) yes
Ir1 C9 C16 107.0(4) yes
C10 C9 C16 125.7(5) yes
Ir1 C9 H91 111.8 no
C10 C9 H91 114.7 no
C16 C9 H91 115.2 no
Ir1 C10 C9 71.8(3) yes
Ir1 C10 C11 112.3(3) yes
C9 C10 C11 126.1(5) yes
Ir1 C10 H101 109.8 no
C9 C10 H101 113.7 no
C11 C10 H101 114.2 no
C10 C11 C12 112.1(5) yes
C10 C11 H111 108.7 no
C12 C11 H111 107.8 no
C10 C11 H112 109.4 no
C12 C11 H112 110.4 no
H111 C11 H112 108.4 no
C11 C12 C13 113.6(4) yes
C11 C12 H121 109.6 no
C13 C12 H121 109.6 no
C11 C12 H122 106.7 no
C13 C12 H122 107.0 no
H121 C12 H122 110.2 no
Ir1 C13 C12 108.6(4) yes
Ir1 C13 C14 72.8(3) yes
C12 C13 C14 126.5(6) yes
Ir1 C13 H131 111.4 no
C12 C13 H131 113.9 no
C14 C13 H131 114.5 no
Ir1 C14 C13 70.8(3) yes
Ir1 C14 C15 111.9(4) yes
C13 C14 C15 124.6(5) yes
Ir1 C14 H141 111.3 no
C13 C14 H141 115.7 no
C15 C14 H141 113.7 no
C14 C15 C16 113.2(5) yes
C14 C15 H151 110.0 no
C16 C15 H151 110.0 no
C14 C15 H152 107.1 no
C16 C15 H152 107.1 no
H151 C15 H152 109.3 no
C15 C16 C9 113.0(4) yes
C15 C16 H161 109.9 no
C9 C16 H161 108.9 no
C15 C16 H162 106.9 no
C9 C16 H162 108.1 no
H161 C16 H162 110.0 no
C52 C51 C56 116.0(3) yes
C52 C51 B1 123.8(3) yes
C56 C51 B1 119.9(3) yes
C51 C52 C53 121.7(3) yes
C51 C52 H521 118.9 no
C53 C52 H521 119.4 no
C52 C53 C54 121.1(3) yes
C52 C53 C57 120.7(3) yes
C54 C53 C57 118.2(3) yes
C53 C54 C55 118.1(4) yes
C53 C54 H541 121.4 no
C55 C54 H541 120.6 no
C54 C55 C56 120.7(3) yes
C54 C55 C58 121.2(3) yes
C56 C55 C58 118.1(3) yes
C51 C56 C55 122.4(3) yes
C51 C56 H561 118.7 no
C55 C56 H561 118.9 no
C53 C57 F1 111.6(4) yes
C53 C57 F2 112.9(4) yes
F1 C57 F2 106.0(4) yes
C53 C57 F3 113.2(4) yes
F1 C57 F3 104.5(4) yes
F2 C57 F3 108.1(4) yes
C55 C58 F4 111.8(3) yes
C55 C58 F5 113.8(3) yes
F4 C58 F5 106.0(4) yes
C55 C58 F6 112.6(3) yes
F4 C58 F6 104.8(4) yes
F5 C58 F6 107.1(4) yes
C62 C61 C66 115.4(3) yes
C62 C61 B1 122.4(3) yes
C66 C61 B1 122.1(3) yes
C61 C62 C63 122.5(4) yes
C61 C62 H621 119.8 no
C63 C62 H621 117.8 no
C62 C63 C64 120.9(4) yes
C62 C63 C67 120.3(4) yes
C64 C63 C67 118.7(4) yes
C63 C64 C65 117.7(3) yes
C63 C64 H641 122.5 no
C65 C64 H641 119.8 no
C64 C65 C66 121.3(4) yes
C64 C65 C68 119.7(4) yes
C66 C65 C68 119.0(4) yes
C65 C66 C61 122.2(4) yes
C65 C66 H661 118.8 no
C61 C66 H661 119.0 no
C63 C67 F7 114.4(4) yes
C63 C67 F8 112.9(4) yes
F7 C67 F8 104.8(5) yes
C63 C67 F9 112.4(4) yes
F7 C67 F9 105.1(5) yes
F8 C67 F9 106.5(5) yes
C65 C68 F10 112.9(5) yes
C65 C68 F11 114.0(4) yes
F10 C68 F11 105.5(5) yes
C65 C68 F12 112.5(4) yes
F10 C68 F12 104.3(5) yes
F11 C68 F12 106.9(5) yes
C72 C71 C76 116.0(3) yes
C72 C71 B1 120.3(3) yes
C76 C71 B1 123.7(3) yes
C71 C72 C73 122.1(4) yes
C71 C72 H721 119.9 no
C73 C72 H721 118.0 no
C72 C73 C74 120.7(4) yes
C72 C73 C77 120.0(4) yes
C74 C73 C77 119.3(4) yes
C73 C74 C75 118.2(4) yes
C73 C74 H741 121.4 no
C75 C74 H741 120.4 no
C74 C75 C76 121.1(4) yes
C74 C75 C78 118.8(4) yes
C76 C75 C78 120.1(4) yes
C71 C76 C75 122.0(4) yes
C71 C76 H761 117.7 no
C75 C76 H761 120.3 no
C73 C77 F13 112.5(5) yes
C73 C77 F14 112.8(4) yes
F13 C77 F14 105.9(5) yes
C73 C77 F15 114.0(4) yes
F13 C77 F15 104.1(5) yes
F14 C77 F15 106.8(5) yes
C75 C78 F16 115.3(5) yes
C75 C78 F17 113.5(6) yes
F16 C78 F17 106.3(8) yes
C75 C78 F18 111.8(5) yes
F16 C78 F18 104.7(8) yes
F17 C78 F18 104.3(8) yes
C75 C78 F66 112.4(5) yes
C75 C78 F67 113.1(5) yes
F66 C78 F67 105.8(6) yes
C75 C78 F68 113.9(5) yes
F66 C78 F68 105.0(7) yes
F67 C78 F68 106.0(7) yes
C82 C81 C86 115.4(3) yes
C82 C81 B1 123.7(3) yes
C86 C81 B1 120.9(3) yes
C81 C82 C83 122.0(4) yes
C81 C82 H821 118.6 no
C83 C82 H821 119.5 no
C82 C83 C84 121.3(4) yes
C82 C83 C87 120.3(4) yes
C84 C83 C87 118.3(4) yes
C83 C84 C85 117.8(4) yes
C83 C84 H841 121.1 no
C85 C84 H841 121.1 no
C84 C85 C86 121.1(4) yes
C84 C85 C88 120.1(4) yes
C86 C85 C88 118.8(4) yes
C81 C86 C85 122.3(4) yes
C81 C86 H861 118.4 no
C85 C86 H861 119.3 no
C83 C87 F19 113.2(4) yes
C83 C87 F20 112.4(4) yes
F19 C87 F20 106.0(4) yes
C83 C87 F21 112.4(4) yes
F19 C87 F21 107.1(4) yes
F20 C87 F21 105.1(4) yes
C85 C88 F22 112.6(4) yes
C85 C88 F23 113.2(4) yes
F22 C88 F23 105.1(5) yes
C85 C88 F24 113.7(4) yes
F22 C88 F24 106.8(5) yes
F23 C88 F24 104.7(5) yes
C61 B1 C81 110.3(3) yes
C61 B1 C71 109.9(3) yes
C81 B1 C71 109.3(3) yes
C61 B1 C51 109.7(3) yes
C81 B1 C51 108.9(3) yes
C71 B1 C51 108.7(3) yes

loop_
_geom_bond_atom_site_label_1
_geom_bond_atom_site_label_2
_geom_bond_distance
_geom_bond_publ_flag
Ir1 C1 2.196(5) yes
Ir1 C2 2.231(5) yes
Ir1 C5 2.210(5) yes
Ir1 C6 2.207(5) yes
Ir1 C9 2.222(5) yes
Ir1 C10 2.226(5) yes
Ir1 C13 2.198(4) yes
Ir1 C14 2.224(5) yes
C1 C2 1.380(8) yes
C1 C8 1.506(7) yes
C1 H11 0.998 no
C2 C3 1.505(9) yes
C2 H21 0.997 no
C3 C4 1.536(9) yes
C3 H31 0.993 no
C3 H32 0.981 no
C4 C5 1.513(8) yes
C4 H41 0.973 no
C4 H42 0.986 no
C5 C6 1.392(8) yes
C5 H51 0.988 no
C6 C7 1.527(9) yes
C6 H61 0.982 no
C7 C8 1.548(9) yes
C7 H71 0.973 no
C7 H72 0.981 no
C8 H81 0.977 no
C8 H82 0.968 no
C9 C10 1.378(7) yes
C9 C16 1.517(8) yes
C9 H91 0.982 no
C10 C11 1.517(8) yes
C10 H101 0.994 no
C11 C12 1.535(8) yes
C11 H111 0.979 no
C11 H112 0.980 no
C12 C13 1.497(8) yes
C12 H121 0.955 no
C12 H122 0.993 no
C13 C14 1.382(8) yes
C13 H131 0.972 no
C14 C15 1.500(9) yes
C14 H141 0.978 no
C15 C16 1.535(9) yes
C15 H151 0.969 no
C15 H152 0.971 no
C16 H161 0.968 no
C16 H162 0.975 no
C51 C52 1.402(5) yes
C51 C56 1.397(5) yes
C51 B1 1.641(5) yes
C52 C53 1.393(5) yes
C52 H521 0.938 no
C53 C54 1.392(5) yes
C53 C57 1.501(5) yes
C54 C55 1.380(5) yes
C54 H541 0.924 no
C55 C56 1.393(5) yes
C55 C58 1.489(5) yes
C56 H561 0.927 no
C57 F1 1.339(5) yes
C57 F2 1.318(5) yes
C57 F3 1.325(5) yes
C58 F4 1.335(5) yes
C58 F5 1.329(5) yes
C58 F6 1.337(5) yes
C61 C62 1.406(5) yes
C61 C66 1.389(5) yes
C61 B1 1.653(5) yes
C62 C63 1.386(5) yes
C62 H621 0.926 no
C63 C64 1.387(6) yes
C63 C67 1.491(6) yes
C64 C65 1.374(6) yes
C64 H641 0.924 no
C65 C66 1.400(5) yes
C65 C68 1.492(6) yes
C66 H661 0.940 no
C67 F7 1.323(6) yes
C67 F8 1.307(6) yes
C67 F9 1.319(6) yes
C68 F10 1.312(6) yes
C68 F11 1.310(5) yes
C68 F12 1.330(7) yes
C71 C72 1.404(6) yes
C71 C76 1.395(5) yes
C71 B1 1.642(5) yes
C72 C73 1.393(6) yes
C72 H721 0.930 no
C73 C74 1.385(7) yes
C73 C77 1.491(7) yes
C74 C75 1.383(7) yes
C74 H741 0.934 no
C75 C76 1.391(6) yes
C75 C78 1.489(6) yes
C76 H761 0.928 no
C77 F13 1.309(6) yes
C77 F14 1.321(6) yes
C77 F15 1.320(6) yes
C78 F16 1.301(7) yes
C78 F17 1.336(8) yes
C78 F18 1.316(8) yes
C78 F66 1.323(7) yes
C78 F67 1.310(6) yes
C78 F68 1.324(7) yes
C81 C82 1.398(5) yes
C81 C86 1.408(5) yes
C81 B1 1.648(5) yes
C82 C83 1.396(5) yes
C82 H821 0.951 no
C83 C84 1.380(6) yes
C83 C87 1.499(6) yes
C84 C85 1.383(6) yes
C84 H841 0.929 no
C85 C86 1.387(6) yes
C85 C88 1.488(6) yes
C86 H861 0.922 no
C87 F19 1.323(5) yes
C87 F20 1.326(6) yes
C87 F21 1.321(5) yes
C88 F22 1.306(6) yes
C88 F23 1.319(6) yes
C88 F24 1.312(6) yes
